data_2204017
loop_
_publ_author_name
'Sun, Qiaozhen'
'Sun, Qiaohong'
'Zhang, Hanhui'
'Surname, Forename'
'Huang, Changcang'
'Cao, Yanning'
'Sun, Ruiqing'

_publ_section_title
;
 Bis(ethylenediammonium)
 tetra-\m-oxo-tetrakis[(nitrilotriacetato)titanate(IV)] monohydrate
;
_journal_issue 8
_journal_name_full 'Acta Crystallographica Section E'
_journal_page_first m1084
_journal_page_last m1086
_journal_paper_doi 10.1107/S1600536804016186
_journal_volume 60
_journal_year 2004
_chemical_formula_iupac '(C2 H10 N2)2 [Ti4 O4 (C6 H6 N O6)4], H2 O1'
_chemical_formula_moiety '2C2 H10 N2 2+, C24 H24 N4 O28 Ti4 4-, H2 O'
_chemical_formula_sum 'C28 H46 N8 O29 Ti4'
_chemical_formula_weight 1150.33
_chemical_name_systematic
;
Bis(ethylenediammonium) tetra-\m-oxo-tetrakis[(nitrilotriacetato)titanate]
monohydrate
;
_space_group_IT_number 2
_symmetry_cell_setting triclinic
_symmetry_space_group_name_Hall '-P 1'
_symmetry_space_group_name_H-M 'P -1'
_atom_sites_solution_hydrogens geom
_atom_sites_solution_primary direct
_atom_sites_solution_secondary difmap
_audit_creation_method SHELXL-97
_cell_angle_alpha 91.483(5)
_cell_angle_beta 90.796(3)
_cell_angle_gamma 104.374(5)
_cell_formula_units_Z 2
_cell_length_a 10.8082(10)
_cell_length_b 10.9099(11)
_cell_length_c 19.6832(15)
_cell_measurement_reflns_used 25
_cell_measurement_temperature 293(2)
_cell_measurement_theta_max 18
_cell_measurement_theta_min 12
_cell_volume 2247.1(4)
_computing_cell_refinement TEXRAY
_computing_data_collection 'TEXRAY (Molecular Structure Corporation, 1999)'
_computing_data_reduction 'TEXSAN (Molecular Structure Corporation, 1999)'
_computing_molecular_graphics 'ORTEX (McArdle, 1995) and CAMERON (Watkin et al., 1993)'
_computing_publication_material SHELXL97
_computing_structure_refinement 'SHELXL97 (Sheldrick, 1997)'
_computing_structure_solution 'SHELXS97 (Sheldrick, 1997)'
_diffrn_ambient_temperature 293(2)
_diffrn_measured_fraction_theta_full 0.977
_diffrn_measured_fraction_theta_max 0.977
_diffrn_measurement_device_type 'Rigaku Weissenberg IP'
_diffrn_measurement_method 'scintillation counter'
_diffrn_radiation_monochromator graphite
_diffrn_radiation_source 'rotor target'
_diffrn_radiation_type MoK\a
_diffrn_radiation_wavelength 0.71073
_diffrn_reflns_av_R_equivalents 0.0394
_diffrn_reflns_av_sigmaI/netI 0.0540
_diffrn_reflns_limit_h_max 13
_diffrn_reflns_limit_h_min -14
_diffrn_reflns_limit_k_max 14
_diffrn_reflns_limit_k_min 0
_diffrn_reflns_limit_l_max 25
_diffrn_reflns_limit_l_min -25
_diffrn_reflns_number 20995
_diffrn_reflns_theta_full 27.54
_diffrn_reflns_theta_max 27.48
_diffrn_reflns_theta_min 1.93
_diffrn_standards_decay_% 0
_diffrn_standards_interval_count 0
_diffrn_standards_interval_time 0
_diffrn_standards_number 0
_exptl_absorpt_coefficient_mu 0.790
_exptl_absorpt_correction_type none
_exptl_crystal_colour Colourless
_exptl_crystal_density_diffrn 1.697
_exptl_crystal_density_method 'not measured'
_exptl_crystal_description Block
_exptl_crystal_F_000 1180
_exptl_crystal_size_max 0.46
_exptl_crystal_size_mid 0.42
_exptl_crystal_size_min 0.40
_refine_diff_density_max 0.912
_refine_diff_density_min -0.553
_refine_ls_extinction_method none
_refine_ls_goodness_of_fit_ref 1.011
_refine_ls_hydrogen_treatment constr
_refine_ls_matrix_type full
_refine_ls_number_parameters 644
_refine_ls_number_reflns 10120
_refine_ls_number_restraints 0
_refine_ls_restrained_S_all 1.011
_refine_ls_R_factor_all 0.0838
_refine_ls_R_factor_gt 0.0498
_refine_ls_shift/su_max 0.002
_refine_ls_shift/su_mean 0.000
_refine_ls_structure_factor_coef Fsqd
_refine_ls_weighting_details 'calc w = 1/[\s^2^(Fo^2^)+(0.0528P)^2^+2.7799P] where P = (Fo^2^+2Fc^2^)/3'
_refine_ls_weighting_scheme calc
_refine_ls_wR_factor_gt 0.1091
_refine_ls_wR_factor_ref 0.1236
_reflns_number_gt 7090
_reflns_number_total 10124
_reflns_threshold_expression I>2\s(I)
_cod_data_source_file dn6144.cif
_cod_data_source_block I
_cod_depositor_comments
;
The following automatic conversions were performed:
'_symmetry_cell_setting' value 'Triclinic' changed to 'triclinic'
according to '/home/saulius/struct/CIF-dictionaries/cif_core.dic'
dictionary named 'cif_core.dic' version 2.4.1 from
2010-06-29.

'_exptl_absorpt_correction_type' value 'None' changed to
'none' according to '/home/saulius/struct/CIF-dictionaries/cif_core.dic'
dictionary named 'cif_core.dic' version 2.4.1 from 2010-06-29.

Automatic conversion script
Id: cif_fix_enum 1527 2010-12-29 10:47:43Z saulius 

The following automatic conversions were performed:

'_symmetry_cell_setting' value 'Triclinic' changed to 'triclinic'
according to /home/saulius/struct/CIF-dictionaries/cif_core.dic
dictionary named 'cif_core.dic' version 2.4.1 from
2010-06-29.

'_exptl_absorpt_correction_type' value 'None' changed to
'none' according to
/home/saulius/struct/CIF-dictionaries/cif_core.dic dictionary named
'cif_core.dic' version 2.4.1 from 2010-06-29.

Automatic conversion script
Id: cif_fix_values 1715 2011-07-08 13:25:40Z adriana 
;
_cod_database_code 2204017
_cod_database_fobs_code 2204017

loop_
_symmetry_equiv_pos_as_xyz
'x, y, z'
'-x, -y, -z'

loop_
_atom_site_label
_atom_site_fract_x
_atom_site_fract_y
_atom_site_fract_z
_atom_site_U_iso_or_equiv
_atom_site_adp_type
_atom_site_calc_flag
_atom_site_refinement_flags
_atom_site_occupancy
_atom_site_type_symbol
Ti1 0.36201(6) 0.28848(5) 0.95177(3) 0.02277(13) Uani d . 1 Ti
Ti2 0.43714(5) 0.42907(5) 1.11896(3) 0.02071(13) Uani d . 1 Ti
Ti3 0.13032(5) 0.85902(5) 0.54886(3) 0.02267(13) Uani d . 1 Ti
Ti4 -0.05249(5) 1.06278(5) 0.62183(3) 0.02150(13) Uani d . 1 Ti
O1 0.1049(3) 0.4002(3) 0.83621(17) 0.0659(10) Uani d . 1 O
O2 0.2076(2) 0.3368(3) 0.92170(13) 0.0386(6) Uani d . 1 O
O3 0.1484(3) -0.0781(3) 0.93518(15) 0.0560(9) Uani d . 1 O
O4 0.2496(3) 0.1163(2) 0.97213(12) 0.0405(7) Uani d . 1 O
O5 0.6363(3) 0.1516(3) 0.86376(15) 0.0460(7) Uani d . 1 O
O6 0.5013(2) 0.2019(2) 0.93719(12) 0.0344(6) Uani d . 1 O
O7 0.0586(3) 0.3843(3) 1.1196(2) 0.0753(11) Uani d . 1 O
O8 0.2675(2) 0.4628(2) 1.12545(13) 0.0345(6) Uani d . 1 O
O9 0.5938(3) 0.1390(4) 1.1639(2) 0.0869(14) Uani d . 1 O
O10 0.5581(2) 0.3228(2) 1.13637(14) 0.0375(6) Uani d . 1 O
O11 0.4501(4) 0.4362(3) 1.32604(13) 0.0751(12) Uani d . 1 O
O12 0.4694(2) 0.4851(2) 1.21778(11) 0.0333(6) Uani d . 1 O
O13 0.3711(3) 1.1282(3) 0.66016(18) 0.0657(10) Uani d . 1 O
O14 0.2848(2) 0.9933(2) 0.57538(13) 0.0374(6) Uani d . 1 O
O15 0.3808(5) 0.6378(5) 0.55212(19) 0.1084(18) Uani d . 1 O
O16 0.2434(3) 0.7473(3) 0.52373(13) 0.0451(7) Uani d . 1 O
O17 -0.1318(3) 0.6111(3) 0.6489(2) 0.0650(10) Uani d . 1 O
O18 -0.0044(3) 0.7086(2) 0.56898(14) 0.0412(6) Uani d . 1 O
O19 -0.4316(3) 0.9373(3) 0.6544(3) 0.0865(14) Uani d . 1 O
O20 -0.2278(2) 0.9564(2) 0.63282(13) 0.0358(6) Uani d . 1 O
O21 0.1197(3) 1.4351(3) 0.6334(2) 0.0642(10) Uani d . 1 O
O22 0.0766(2) 1.2263(2) 0.63284(13) 0.0322(5) Uani d . 1 O
O23 -0.0584(3) 1.0870(3) 0.82981(12) 0.0455(7) Uani d . 1 O
O24 -0.0268(2) 1.0397(2) 0.72245(11) 0.0331(6) Uani d . 1 O
O25 0.3827(2) 0.3353(2) 1.03778(11) 0.0344(6) Uani d . 1 O
O26 0.4629(2) 0.4301(2) 0.90892(11) 0.0335(6) Uani d . 1 O
O27 0.0351(2) 0.9545(2) 0.59874(11) 0.0330(6) Uani d . 1 O
O28 0.1008(2) 0.8887(2) 0.46404(11) 0.0349(6) Uani d . 1 O
N1 0.3199(2) 0.1971(2) 0.84546(13) 0.0219(5) Uani d . 1 N
N2 0.3177(2) 0.2590(2) 1.17354(13) 0.0235(5) Uani d . 1 N
N3 0.1933(3) 0.8014(3) 0.65276(14) 0.0287(6) Uani d . 1 N
N4 -0.1600(2) 1.1977(2) 0.67040(13) 0.0238(6) Uani d . 1 N
N5 0.3320(4) 0.2798(4) 0.43429(19) 0.0676(12) Uani d . 1 N
H5A 0.3189 0.3496 0.4162 0.101 Uiso calc R 1 H
H5B 0.2856 0.2121 0.4114 0.101 Uiso calc R 1 H
H5C 0.4144 0.2807 0.4320 0.101 Uiso calc R 1 H
N6 0.3594(3) 0.3660(3) 0.61761(18) 0.0484(9) Uani d . 1 N
H6A 0.2845 0.3857 0.6205 0.073 Uiso calc R 1 H
H6B 0.4193 0.4252 0.6394 0.073 Uiso calc R 1 H
H6C 0.3541 0.2915 0.6364 0.073 Uiso calc R 1 H
N7 0.1948(3) 0.6737(3) 0.91657(16) 0.0397(7) Uani d . 1 N
H7A 0.1204 0.6308 0.8982 0.060 Uiso calc R 1 H
H7B 0.2584 0.6581 0.8924 0.060 Uiso calc R 1 H
H7C 0.1989 0.7562 0.9166 0.060 Uiso calc R 1 H
N8 0.1440(3) 0.8023(3) 1.05629(15) 0.0392(8) Uani d . 1 N
H8A 0.2228 0.8232 1.0742 0.059 Uiso calc R 1 H
H8B 0.0891 0.8155 1.0873 0.059 Uiso calc R 1 H
H8C 0.1401 0.8496 1.0205 0.059 Uiso calc R 1 H
C1 0.2556(3) 0.2809(3) 0.80863(16) 0.0283(7) Uani d . 1 C
H1A 0.1977 0.2317 0.7742 0.034 Uiso calc R 1 H
H1B 0.3187 0.3450 0.7860 0.034 Uiso calc R 1 H
C2 0.1812(4) 0.3443(4) 0.8574(2) 0.0367(8) Uani d . 1 C
C3 0.2375(3) 0.0683(3) 0.85269(16) 0.0267(7) Uani d . 1 C
H3A 0.2785 0.0081 0.8312 0.032 Uiso calc R 1 H
H3B 0.1573 0.0622 0.8285 0.032 Uiso calc R 1 H
C4 0.2094(4) 0.0313(3) 0.92524(18) 0.0352(8) Uani d . 1 C
C5 0.4471(3) 0.1948(3) 0.81881(17) 0.0289(7) Uani d . 1 C
H5D 0.4829 0.2729 0.7958 0.035 Uiso calc R 1 H
H5E 0.4379 0.1251 0.7860 0.035 Uiso calc R 1 H
C6 0.5365(3) 0.1798(3) 0.87612(18) 0.0313(7) Uani d . 1 C
C7 0.1871(3) 0.2425(3) 1.14460(18) 0.0321(8) Uani d . 1 C
H7D 0.1246 0.2005 1.1768 0.039 Uiso calc R 1 H
H7E 0.1769 0.1904 1.1032 0.039 Uiso calc R 1 H
C8 0.1661(4) 0.3713(4) 1.1292(2) 0.0388(9) Uani d . 1 C
C9 0.3770(4) 0.1540(3) 1.1573(2) 0.0370(9) Uani d . 1 C
H9A 0.3434 0.1137 1.1141 0.044 Uiso calc R 1 H
H9B 0.3571 0.0911 1.1921 0.044 Uiso calc R 1 H
C10 0.5202(4) 0.2050(4) 1.1537(2) 0.0441(10) Uani d . 1 C
C11 0.3246(4) 0.2908(4) 1.24682(17) 0.0342(8) Uani d . 1 C
H11A 0.3454 0.2221 1.2711 0.041 Uiso calc R 1 H
H11B 0.2412 0.2978 1.2614 0.041 Uiso calc R 1 H
C12 0.4224(4) 0.4128(4) 1.26608(17) 0.0371(9) Uani d . 1 C
C13 0.2506(4) 0.9235(4) 0.68858(18) 0.0401(9) Uani d . 1 C
H13A 0.3161 0.9128 0.7205 0.048 Uiso calc R 1 H
H13B 0.1854 0.9503 0.7142 0.048 Uiso calc R 1 H
C14 0.3086(4) 1.0240(4) 0.6393(2) 0.0390(9) Uani d . 1 C
C15 0.2877(4) 0.7254(3) 0.64089(19) 0.0349(8) Uani d . 1 C
H15A 0.2592 0.6451 0.6630 0.042 Uiso calc R 1 H
H15B 0.3689 0.7696 0.6617 0.042 Uiso calc R 1 H
C16 0.3069(4) 0.7007(4) 0.5675(2) 0.0494(11) Uani d . 1 C
C17 0.0749(4) 0.7292(4) 0.6838(2) 0.0481(10) Uani d . 1 C
H17A 0.0449 0.7841 0.7157 0.058 Uiso calc R 1 H
H17B 0.0932 0.6602 0.7089 0.058 Uiso calc R 1 H
C18 -0.0296(4) 0.6758(3) 0.6310(2) 0.0413(9) Uani d . 1 C
C19 -0.2953(3) 1.1470(3) 0.64885(19) 0.0319(8) Uani d . 1 C
H19A -0.3100 1.1781 0.6045 0.038 Uiso calc R 1 H
H19B -0.3507 1.1749 0.6809 0.038 Uiso calc R 1 H
C20 -0.3251(3) 1.0036(4) 0.6459(2) 0.0407(9) Uani d . 1 C
C21 -0.0984(3) 1.3218(3) 0.64294(19) 0.0312(7) Uani d . 1 C
H21A -0.1123 1.3889 0.6729 0.037 Uiso calc R 1 H
H21B -0.1355 1.3302 0.5987 0.037 Uiso calc R 1 H
C22 0.0434(4) 1.3331(3) 0.6367(2) 0.0365(8) Uani d . 1 C
C23 -0.1423(4) 1.1962(4) 0.74541(17) 0.0355(8) Uani d . 1 C
H23A -0.2255 1.1781 0.7661 0.043 Uiso calc R 1 H
H23B -0.0953 1.2797 0.7615 0.043 Uiso calc R 1 H
C24 -0.0723(3) 1.1005(3) 0.76866(16) 0.0291(7) Uani d . 1 C
C25 0.2947(4) 0.2750(4) 0.5043(2) 0.0526(11) Uani d . 1 C
H25A 0.2809 0.1887 0.5193 0.063 Uiso calc R 1 H
H25B 0.2146 0.2994 0.5080 0.063 Uiso calc R 1 H
C26 0.3913(6) 0.3588(6) 0.5492(3) 0.0787(18) Uani d . 1 C
H26A 0.4695 0.3306 0.5469 0.094 Uiso calc R 1 H
H26B 0.4093 0.4435 0.5315 0.094 Uiso calc R 1 H
C27 0.2060(4) 0.6337(4) 0.9878(2) 0.0404(9) Uani d . 1 C
H27A 0.2914 0.6728 1.0053 0.048 Uiso calc R 1 H
H27B 0.1950 0.5427 0.9875 0.048 Uiso calc R 1 H
C28 0.1108(4) 0.6676(4) 1.0347(2) 0.0441(9) Uani d . 1 C
H28A 0.0277 0.6473 1.0120 0.053 Uiso calc R 1 H
H28B 0.1045 0.6164 1.0746 0.053 Uiso calc R 1 H
O100 0.3410(11) 0.5492(12) 0.4179(5) 0.082(4) Uani d P 0.35 O
H10A 0.3075 0.5801 0.4505 0.050 Uiso d P 0.35 H
H10B 0.3226 0.5822 0.3813 0.050 Uiso d P 0.35 H
O200 0.4848(10) 0.0809(11) 0.4897(6) 0.077(3) Uani d P 0.35 O
H20A 0.4473 0.1089 0.5235 0.050 Uiso d P 0.35 H
H20B 0.5499 0.1418 0.4816 0.050 Uiso d P 0.35 H
O300 0.6040(14) 0.0751(15) 1.0255(8) 0.098(5) Uani d P 0.30 O
H30A 0.6642 0.0377 1.0135 0.050 Uiso d P 0.30 H
H30B 0.5945 0.1191 0.9916 0.050 Uiso d P 0.30 H

loop_
_atom_site_aniso_label
_atom_site_aniso_U_11
_atom_site_aniso_U_22
_atom_site_aniso_U_33
_atom_site_aniso_U_12
_atom_site_aniso_U_13
_atom_site_aniso_U_23
Ti1 0.0276(3) 0.0201(3) 0.0183(3) 0.0016(2) 0.0021(2) -0.0021(2)
Ti2 0.0240(3) 0.0194(3) 0.0176(3) 0.0032(2) 0.0014(2) 0.0009(2)
Ti3 0.0255(3) 0.0243(3) 0.0196(3) 0.0091(2) -0.0005(2) -0.0014(2)
Ti4 0.0235(3) 0.0228(3) 0.0190(3) 0.0077(2) 0.0005(2) -0.0028(2)
O1 0.072(2) 0.079(2) 0.065(2) 0.055(2) -0.0148(18) -0.0091(18)
O2 0.0362(14) 0.0457(16) 0.0372(14) 0.0174(12) 0.0004(12) -0.0098(12)
O3 0.083(2) 0.0258(14) 0.0450(16) -0.0139(15) 0.0071(16) 0.0011(12)
O4 0.0576(17) 0.0270(13) 0.0268(12) -0.0088(12) 0.0068(12) -0.0018(10)
O5 0.0305(14) 0.0612(19) 0.0507(17) 0.0207(13) -0.0008(13) -0.0083(14)
O6 0.0383(14) 0.0409(15) 0.0274(12) 0.0172(12) -0.0050(11) -0.0028(10)
O7 0.0304(16) 0.066(2) 0.134(3) 0.0205(16) -0.0176(19) 0.009(2)
O8 0.0337(13) 0.0293(13) 0.0430(14) 0.0125(11) 0.0010(11) 0.0033(11)
O9 0.052(2) 0.065(2) 0.160(4) 0.0401(19) 0.025(2) 0.042(2)
O10 0.0272(13) 0.0355(14) 0.0522(16) 0.0112(11) 0.0095(12) 0.0105(12)
O11 0.085(2) 0.084(2) 0.0221(14) -0.045(2) -0.0118(15) 0.0073(14)
O12 0.0379(14) 0.0337(14) 0.0206(11) -0.0056(11) 0.0000(10) 0.0009(9)
O13 0.083(2) 0.0288(15) 0.077(2) 0.0011(16) -0.0449(19) -0.0064(15)
O14 0.0344(14) 0.0358(14) 0.0360(14) -0.0027(11) -0.0056(11) 0.0056(11)
O15 0.137(4) 0.180(5) 0.062(2) 0.141(4) 0.001(2) -0.005(3)
O16 0.0572(18) 0.0621(19) 0.0294(13) 0.0408(15) 0.0016(13) -0.0044(12)
O17 0.0487(18) 0.0420(18) 0.101(3) 0.0023(15) 0.0320(18) 0.0082(17)
O18 0.0368(14) 0.0323(14) 0.0494(16) -0.0005(12) -0.0019(13) -0.0029(12)
O19 0.0285(16) 0.046(2) 0.178(4) -0.0048(14) 0.019(2) 0.009(2)
O20 0.0309(13) 0.0250(13) 0.0482(15) 0.0012(10) 0.0005(12) -0.0038(11)
O21 0.0428(17) 0.0282(15) 0.114(3) -0.0055(13) 0.0178(18) -0.0041(17)
O22 0.0236(12) 0.0288(13) 0.0431(14) 0.0046(10) 0.0041(11) -0.0032(10)
O23 0.0570(18) 0.068(2) 0.0189(12) 0.0305(16) 0.0021(12) -0.0013(12)
O24 0.0423(14) 0.0413(15) 0.0218(11) 0.0221(12) 0.0019(10) 0.0000(10)
O25 0.0472(15) 0.0298(13) 0.0207(11) -0.0009(11) 0.0036(11) -0.0021(9)
O26 0.0424(14) 0.0237(12) 0.0275(12) -0.0050(10) 0.0031(11) 0.0019(9)
O27 0.0423(14) 0.0351(14) 0.0272(12) 0.0203(12) 0.0023(11) -0.0037(10)
O28 0.0427(15) 0.0424(15) 0.0240(12) 0.0192(12) -0.0023(11) -0.0021(10)
N1 0.0215(13) 0.0218(13) 0.0216(12) 0.0041(10) 0.0008(10) -0.0027(10)
N2 0.0219(13) 0.0235(14) 0.0246(13) 0.0045(11) 0.0022(11) 0.0017(10)
N3 0.0371(16) 0.0270(15) 0.0239(13) 0.0112(12) 0.0016(12) 0.0016(11)
N4 0.0220(13) 0.0226(13) 0.0260(13) 0.0045(11) 0.0007(11) -0.0006(10)
N5 0.078(3) 0.062(3) 0.046(2) -0.014(2) 0.010(2) -0.0033(19)
N6 0.0413(19) 0.041(2) 0.058(2) 0.0011(16) -0.0025(17) 0.0016(16)
N7 0.0280(16) 0.049(2) 0.0415(18) 0.0092(14) 0.0062(14) -0.0011(15)
N8 0.0404(18) 0.055(2) 0.0269(15) 0.0215(16) 0.0010(14) -0.0034(14)
C1 0.0296(17) 0.0286(17) 0.0269(16) 0.0075(14) -0.0042(14) 0.0021(13)
C2 0.0327(19) 0.035(2) 0.044(2) 0.0137(16) -0.0092(17) -0.0067(16)
C3 0.0283(17) 0.0221(16) 0.0270(16) 0.0021(13) -0.0048(14) -0.0032(12)
C4 0.045(2) 0.0214(17) 0.0348(19) -0.0005(15) 0.0020(16) -0.0019(14)
C5 0.0250(16) 0.0356(19) 0.0259(16) 0.0075(14) 0.0031(13) -0.0040(14)
C6 0.0279(17) 0.0296(18) 0.0353(19) 0.0060(14) -0.0010(15) -0.0044(14)
C7 0.0205(16) 0.0345(19) 0.0370(19) -0.0011(14) -0.0033(14) 0.0000(15)
C8 0.0290(19) 0.040(2) 0.049(2) 0.0122(16) -0.0076(17) -0.0018(17)
C9 0.040(2) 0.0236(18) 0.052(2) 0.0140(16) 0.0127(18) 0.0093(16)
C10 0.038(2) 0.038(2) 0.062(3) 0.0192(18) 0.0111(19) 0.0122(19)
C11 0.0349(19) 0.037(2) 0.0250(17) -0.0026(16) 0.0025(15) 0.0056(14)
C12 0.0343(19) 0.046(2) 0.0228(17) -0.0044(17) -0.0028(15) 0.0018(15)
C13 0.061(3) 0.036(2) 0.0272(17) 0.0203(19) -0.0135(18) -0.0070(15)
C14 0.044(2) 0.030(2) 0.042(2) 0.0116(17) -0.0178(18) -0.0018(16)
C15 0.037(2) 0.0295(19) 0.041(2) 0.0128(16) -0.0059(16) 0.0026(15)
C16 0.054(3) 0.064(3) 0.044(2) 0.041(2) -0.003(2) -0.005(2)
C17 0.051(2) 0.058(3) 0.039(2) 0.017(2) 0.0174(19) 0.0172(19)
C18 0.039(2) 0.0230(18) 0.064(3) 0.0093(16) 0.015(2) 0.0059(17)
C19 0.0209(16) 0.0329(19) 0.043(2) 0.0084(14) -0.0005(15) 0.0016(15)
C20 0.0253(18) 0.036(2) 0.059(3) 0.0037(16) 0.0019(18) 0.0030(18)
C21 0.0304(18) 0.0225(17) 0.042(2) 0.0093(14) 0.0034(15) 0.0000(14)
C22 0.0340(19) 0.0274(19) 0.046(2) 0.0034(15) 0.0047(17) -0.0030(15)
C23 0.043(2) 0.044(2) 0.0261(17) 0.0236(18) 0.0012(15) -0.0050(15)
C24 0.0275(17) 0.0381(19) 0.0235(16) 0.0112(15) 0.0043(14) -0.0011(14)
C25 0.055(3) 0.047(3) 0.048(2) -0.002(2) 0.014(2) -0.006(2)
C26 0.075(4) 0.078(4) 0.063(3) -0.018(3) 0.018(3) -0.006(3)
C27 0.042(2) 0.037(2) 0.045(2) 0.0145(17) -0.0049(18) -0.0035(17)
C28 0.043(2) 0.046(2) 0.041(2) 0.0060(19) 0.0055(18) 0.0076(18)
O100 0.086(8) 0.127(10) 0.049(6) 0.062(8) -0.006(5) -0.024(6)
O200 0.065(6) 0.095(8) 0.078(7) 0.027(6) 0.038(6) 0.028(6)
O300 0.084(10) 0.109(12) 0.108(11) 0.034(9) -0.023(9) 0.040(9)

loop_
_atom_type_symbol
_atom_type_description
_atom_type_scat_dispersion_real
_atom_type_scat_dispersion_imag
_atom_type_scat_source
O O 0.0106 0.0060 'International Tables Vol C Tables 4.2.6.8 and 6.1.1.4'
C C 0.0033 0.0016 'International Tables Vol C Tables 4.2.6.8 and 6.1.1.4'
N N 0.0061 0.0033 'International Tables Vol C Tables 4.2.6.8 and 6.1.1.4'
Ti Ti 0.2776 0.4457 'International Tables Vol C Tables 4.2.6.8 and 6.1.1.4'
H H 0.0000 0.0000 'International Tables Vol C Tables 4.2.6.8 and 6.1.1.4'

loop_
_geom_angle_atom_site_label_1
_geom_angle_atom_site_label_2
_geom_angle_atom_site_label_3
_geom_angle_site_symmetry_1
_geom_angle_site_symmetry_3
_geom_angle
O25 Ti1 O26 . . 102.25(11)
O25 Ti1 O2 . . 105.18(12)
O26 Ti1 O2 . . 89.75(12)
O25 Ti1 O6 . . 102.62(11)
O26 Ti1 O6 . . 88.24(11)
O2 Ti1 O6 . . 151.92(10)
O25 Ti1 O4 . . 93.07(11)
O26 Ti1 O4 . . 164.58(10)
O2 Ti1 O4 . . 87.87(12)
O6 Ti1 O4 . . 86.72(12)
O25 Ti1 N1 . . 171.11(11)
O26 Ti1 N1 . . 86.51(10)
O2 Ti1 N1 . . 76.04(10)
O6 Ti1 N1 . . 75.88(9)
O4 Ti1 N1 . . 78.13(10)
O26 Ti2 O25 2_667 . 103.42(11)
O26 Ti2 O8 2_667 . 105.21(12)
O25 Ti2 O8 . . 88.98(11)
O26 Ti2 O10 2_667 . 102.80(12)
O25 Ti2 O10 . . 89.62(12)
O8 Ti2 O10 . . 151.50(11)
O26 Ti2 O12 2_667 . 92.31(10)
O25 Ti2 O12 . . 164.18(10)
O8 Ti2 O12 . . 88.42(11)
O10 Ti2 O12 . . 85.27(11)
O26 Ti2 N2 2_667 . 170.20(10)
O25 Ti2 N2 . . 86.33(10)
O8 Ti2 N2 . . 75.52(10)
O10 Ti2 N2 . . 75.97(10)
O12 Ti2 N2 . . 77.92(10)
O28 Ti3 O27 . . 103.75(11)
O28 Ti3 O18 . . 104.31(12)
O27 Ti3 O18 . . 87.05(12)
O28 Ti3 O14 . . 104.18(12)
O27 Ti3 O14 . . 87.02(11)
O18 Ti3 O14 . . 151.50(11)
O28 Ti3 O16 . . 92.91(11)
O27 Ti3 O16 . . 163.34(11)
O18 Ti3 O16 . . 89.16(13)
O14 Ti3 O16 . . 88.62(12)
O28 Ti3 N3 . . 170.08(11)
O27 Ti3 N3 . . 86.13(10)
O18 Ti3 N3 . . 76.75(11)
O14 Ti3 N3 . . 75.05(10)
O16 Ti3 N3 . . 77.22(10)
O27 Ti4 O28 . 2_576 101.47(11)
O27 Ti4 O22 . . 104.46(11)
O28 Ti4 O22 2_576 . 89.88(11)
O27 Ti4 O20 . . 103.84(12)
O28 Ti4 O20 2_576 . 89.85(11)
O22 Ti4 O20 . . 151.17(10)
O27 Ti4 O24 . . 92.70(10)
O28 Ti4 O24 2_576 . 165.82(10)
O22 Ti4 O24 . . 87.10(11)
O20 Ti4 O24 . . 86.17(11)
O27 Ti4 N4 . . 170.45(11)
O28 Ti4 N4 2_576 . 88.08(10)
O22 Ti4 N4 . . 75.31(9)
O20 Ti4 N4 . . 75.87(10)
O24 Ti4 N4 . . 77.75(9)
C2 O2 Ti1 . . 121.3(2)
C4 O4 Ti1 . . 121.9(2)
C6 O6 Ti1 . . 120.8(2)
C8 O8 Ti2 . . 121.0(2)
C10 O10 Ti2 . . 122.5(2)
C12 O12 Ti2 . . 121.9(2)
C14 O14 Ti3 . . 119.4(2)
C16 O16 Ti3 . . 123.4(2)
C18 O18 Ti3 . . 121.1(2)
C20 O20 Ti4 . . 122.9(2)
C22 O22 Ti4 . . 121.3(2)
C24 O24 Ti4 . . 122.6(2)
Ti1 O25 Ti2 . . 162.66(15)
Ti2 O26 Ti1 2_667 . 171.64(14)
Ti4 O27 Ti3 . . 163.35(15)
Ti3 O28 Ti4 . 2_576 170.80(15)
C1 N1 C3 . . 112.8(3)
C1 N1 C5 . . 114.1(3)
C3 N1 C5 . . 111.9(3)
C1 N1 Ti1 . . 104.76(18)
C3 N1 Ti1 . . 107.80(18)
C5 N1 Ti1 . . 104.65(18)
C11 N2 C9 . . 111.9(3)
C11 N2 C7 . . 112.2(3)
C9 N2 C7 . . 114.6(3)
C11 N2 Ti2 . . 108.01(19)
C9 N2 Ti2 . . 105.2(2)
C7 N2 Ti2 . . 104.1(2)
C17 N3 C13 . . 113.4(3)
C17 N3 C15 . . 113.2(3)
C13 N3 C15 . . 112.3(3)
C17 N3 Ti3 . . 105.2(2)
C13 N3 Ti3 . . 103.9(2)
C15 N3 Ti3 . . 108.0(2)
C21 N4 C19 . . 114.7(3)
C21 N4 C23 . . 112.0(3)
C19 N4 C23 . . 112.0(3)
C21 N4 Ti4 . . 104.06(19)
C19 N4 Ti4 . . 105.34(19)
C23 N4 Ti4 . . 108.03(19)
C25 N5 H5A . . 109.5
C25 N5 H5B . . 109.5
H5A N5 H5B . . 109.5
C25 N5 H5C . . 109.5
H5A N5 H5C . . 109.5
H5B N5 H5C . . 109.5
C26 N6 H6A . . 109.5
C26 N6 H6B . . 109.5
H6A N6 H6B . . 109.5
C26 N6 H6C . . 109.5
H6A N6 H6C . . 109.5
H6B N6 H6C . . 109.5
C27 N7 H7A . . 109.5
C27 N7 H7B . . 109.5
H7A N7 H7B . . 109.5
C27 N7 H7C . . 109.5
H7A N7 H7C . . 109.5
H7B N7 H7C . . 109.5
C28 N8 H8A . . 109.5
C28 N8 H8B . . 109.5
H8A N8 H8B . . 109.5
C28 N8 H8C . . 109.5
H8A N8 H8C . . 109.5
H8B N8 H8C . . 109.5
N1 C1 C2 . . 110.6(3)
N1 C1 H1A . . 109.5
C2 C1 H1A . . 109.5
N1 C1 H1B . . 109.5
C2 C1 H1B . . 109.5
H1A C1 H1B . . 108.1
O1 C2 O2 . . 123.7(4)
O1 C2 C1 . . 120.8(4)
O2 C2 C1 . . 115.5(3)
N1 C3 C4 . . 114.3(3)
N1 C3 H3A . . 108.7
C4 C3 H3A . . 108.7
N1 C3 H3B . . 108.7
C4 C3 H3B . . 108.7
H3A C3 H3B . . 107.6
O3 C4 O4 . . 124.7(3)
O3 C4 C3 . . 117.7(3)
O4 C4 C3 . . 117.6(3)
N1 C5 C6 . . 110.5(3)
N1 C5 H5D . . 109.6
C6 C5 H5D . . 109.6
N1 C5 H5E . . 109.6
C6 C5 H5E . . 109.6
H5D C5 H5E . . 108.1
O5 C6 O6 . . 123.7(3)
O5 C6 C5 . . 120.3(3)
O6 C6 C5 . . 116.0(3)
N2 C7 C8 . . 109.1(3)
N2 C7 H7D . . 109.9
C8 C7 H7D . . 109.9
N2 C7 H7E . . 109.9
C8 C7 H7E . . 109.9
H7D C7 H7E . . 108.3
O7 C8 O8 . . 123.3(4)
O7 C8 C7 . . 120.5(4)
O8 C8 C7 . . 116.2(3)
N2 C9 C10 . . 109.3(3)
N2 C9 H9A . . 109.8
C10 C9 H9A . . 109.8
N2 C9 H9B . . 109.8
C10 C9 H9B . . 109.8
H9A C9 H9B . . 108.3
O9 C10 O10 . . 122.8(4)
O9 C10 C9 . . 122.0(4)
O10 C10 C9 . . 115.1(3)
N2 C11 C12 . . 113.7(3)
N2 C11 H11A . . 108.8
C12 C11 H11A . . 108.8
N2 C11 H11B . . 108.8
C12 C11 H11B . . 108.8
H11A C11 H11B . . 107.7
O11 C12 O12 . . 124.4(3)
O11 C12 C11 . . 118.3(3)
O12 C12 C11 . . 117.3(3)
N3 C13 C14 . . 111.2(3)
N3 C13 H13A . . 109.4
C14 C13 H13A . . 109.4
N3 C13 H13B . . 109.4
C14 C13 H13B . . 109.4
H13A C13 H13B . . 108.0
O13 C14 O14 . . 123.9(4)
O13 C14 C13 . . 120.4(4)
O14 C14 C13 . . 115.7(3)
N3 C15 C16 . . 113.2(3)
N3 C15 H15A . . 108.9
C16 C15 H15A . . 108.9
N3 C15 H15B . . 108.9
C16 C15 H15B . . 108.9
H15A C15 H15B . . 107.7
O15 C16 O16 . . 123.5(4)
O15 C16 C15 . . 118.6(4)
O16 C16 C15 . . 117.9(3)
N3 C17 C18 . . 112.1(3)
N3 C17 H17A . . 109.2
C18 C17 H17A . . 109.2
N3 C17 H17B . . 109.2
C18 C17 H17B . . 109.2
H17A C17 H17B . . 107.9
O17 C18 O18 . . 124.2(4)
O17 C18 C17 . . 119.5(4)
O18 C18 C17 . . 116.2(3)
N4 C19 C20 . . 108.9(3)
N4 C19 H19A . . 109.9
C20 C19 H19A . . 109.9
N4 C19 H19B . . 109.9
C20 C19 H19B . . 109.9
H19A C19 H19B . . 108.3
O19 C20 O20 . . 122.3(4)
O19 C20 C19 . . 122.7(4)
O20 C20 C19 . . 115.1(3)
N4 C21 C22 . . 109.3(3)
N4 C21 H21A . . 109.8
C22 C21 H21A . . 109.8
N4 C21 H21B . . 109.8
C22 C21 H21B . . 109.8
H21A C21 H21B . . 108.3
O21 C22 O22 . . 122.8(4)
O21 C22 C21 . . 121.7(3)
O22 C22 C21 . . 115.4(3)
N4 C23 C24 . . 114.0(3)
N4 C23 H23A . . 108.7
C24 C23 H23A . . 108.7
N4 C23 H23B . . 108.7
C24 C23 H23B . . 108.7
H23A C23 H23B . . 107.6
O23 C24 O24 . . 123.4(3)
O23 C24 C23 . . 119.2(3)
O24 C24 C23 . . 117.3(3)
N5 C25 C26 . . 112.4(4)
N5 C25 H25A . . 109.1
C26 C25 H25A . . 109.1
N5 C25 H25B . . 109.1
C26 C25 H25B . . 109.1
H25A C25 H25B . . 107.9
N6 C26 C25 . . 116.2(4)
N6 C26 H26A . . 108.2
C25 C26 H26A . . 108.2
N6 C26 H26B . . 108.2
C25 C26 H26B . . 108.2
H26A C26 H26B . . 107.4
N7 C27 C28 . . 113.8(3)
N7 C27 H27A . . 108.8
C28 C27 H27A . . 108.8
N7 C27 H27B . . 108.8
C28 C27 H27B . . 108.8
H27A C27 H27B . . 107.7
N8 C28 C27 . . 113.3(3)
N8 C28 H28A . . 108.9
C27 C28 H28A . . 108.9
N8 C28 H28B . . 108.9
C27 C28 H28B . . 108.9
H28A C28 H28B . . 107.7
H10A O100 H10B . . 107.7
H20A O200 H20B . . 104.9
H30A O300 H30B . . 104.8

loop_
_geom_bond_atom_site_label_1
_geom_bond_atom_site_label_2
_geom_bond_site_symmetry_2
_geom_bond_distance
Ti1 O25 . 1.751(2)
Ti1 O26 . 1.882(2)
Ti1 O2 . 1.959(3)
Ti1 O6 . 1.986(2)
Ti1 O4 . 2.021(3)
Ti1 N1 . 2.285(2)
Ti2 O26 2_667 1.751(2)
Ti2 O25 . 1.881(2)
Ti2 O8 . 1.962(2)
Ti2 O10 . 1.983(3)
Ti2 O12 . 2.023(2)
Ti2 N2 . 2.284(3)
Ti3 O28 . 1.749(2)
Ti3 O27 . 1.902(2)
Ti3 O18 . 1.958(3)
Ti3 O14 . 1.982(3)
Ti3 O16 . 1.988(3)
Ti3 N3 . 2.298(3)
Ti4 O27 . 1.742(2)
Ti4 O28 2_576 1.889(2)
Ti4 O22 . 1.978(2)
Ti4 O20 . 1.979(3)
Ti4 O24 . 2.027(2)
Ti4 N4 . 2.289(3)
O1 C2 . 1.216(4)
O2 C2 . 1.302(4)
O3 C4 . 1.233(4)
O4 C4 . 1.283(4)
O5 C6 . 1.219(4)
O6 C6 . 1.300(4)
O7 C8 . 1.218(5)
O8 C8 . 1.291(5)
O9 C10 . 1.215(5)
O10 C10 . 1.304(5)
O11 C12 . 1.218(4)
O12 C12 . 1.280(4)
O13 C14 . 1.226(4)
O14 C14 . 1.299(4)
O15 C16 . 1.212(5)
O16 C16 . 1.284(5)
O17 C18 . 1.216(5)
O18 C18 . 1.294(5)
O19 C20 . 1.214(5)
O20 C20 . 1.307(4)
O21 C22 . 1.213(4)
O22 C22 . 1.303(4)
O23 C24 . 1.228(4)
O24 C24 . 1.285(4)
O26 Ti2 2_667 1.751(2)
O28 Ti4 2_576 1.889(2)
N1 C1 . 1.476(4)
N1 C3 . 1.477(4)
N1 C5 . 1.483(4)
N2 C11 . 1.471(4)
N2 C9 . 1.475(4)
N2 C7 . 1.482(4)
N3 C17 . 1.475(5)
N3 C13 . 1.478(4)
N3 C15 . 1.483(4)
N4 C21 . 1.473(4)
N4 C19 . 1.481(4)
N4 C23 . 1.487(4)
N5 C25 . 1.440(5)
N5 H5A . 0.8900
N5 H5B . 0.8900
N5 H5C . 0.8900
N6 C26 . 1.399(6)
N6 H6A . 0.8900
N6 H6B . 0.8900
N6 H6C . 0.8900
N7 C27 . 1.491(5)
N7 H7A . 0.8900
N7 H7B . 0.8900
N7 H7C . 0.8900
N8 C28 . 1.473(5)
N8 H8A . 0.8900
N8 H8B . 0.8900
N8 H8C . 0.8900
C1 C2 . 1.520(5)
C1 H1A . 0.9700
C1 H1B . 0.9700
C3 C4 . 1.509(5)
C3 H3A . 0.9700
C3 H3B . 0.9700
C5 C6 . 1.514(5)
C5 H5D . 0.9700
C5 H5E . 0.9700
C7 C8 . 1.516(5)
C7 H7D . 0.9700
C7 H7E . 0.9700
C9 C10 . 1.513(5)
C9 H9A . 0.9700
C9 H9B . 0.9700
C11 C12 . 1.516(5)
C11 H11A . 0.9700
C11 H11B . 0.9700
C13 C14 . 1.505(6)
C13 H13A . 0.9700
C13 H13B . 0.9700
C15 C16 . 1.490(5)
C15 H15A . 0.9700
C15 H15B . 0.9700
C17 C18 . 1.518(6)
C17 H17A . 0.9700
C17 H17B . 0.9700
C19 C20 . 1.516(5)
C19 H19A . 0.9700
C19 H19B . 0.9700
C21 C22 . 1.514(5)
C21 H21A . 0.9700
C21 H21B . 0.9700
C23 C24 . 1.510(5)
C23 H23A . 0.9700
C23 H23B . 0.9700
C25 C26 . 1.471(6)
C25 H25A . 0.9700
C25 H25B . 0.9700
C26 H26A . 0.9700
C26 H26B . 0.9700
C27 C28 . 1.498(5)
C27 H27A . 0.9700
C27 H27B . 0.9700
C28 H28A . 0.9700
C28 H28B . 0.9700
O100 H10A . 0.8440
O100 H10B . 0.8557
O200 H20A . 0.8721
O200 H20B . 0.8594
O300 H30A . 0.8808
O300 H30B . 0.8519

loop_
_geom_hbond_atom_site_label_D
_geom_hbond_atom_site_label_H
_geom_hbond_atom_site_label_A
_geom_hbond_site_symmetry_A
_geom_hbond_distance_DH
_geom_hbond_distance_HA
_geom_hbond_distance_DA
_geom_hbond_angle_DHA
N5 H5A O100 . 0.89 2.13 2.942(13) 151
N5 H5A O11 1_554 0.89 2.35 2.875(5) 117
N5 H5A O17 2_566 0.89 2.51 3.172(6) 132
N5 H5B O20 2_566 0.89 1.96 2.827(5) 163
N5 H5C O15 2_666 0.89 2.19 3.016(7) 155
N6 H6A O21 1_545 0.89 2.00 2.891(5) 176
N6 H6A O22 1_545 0.89 2.50 3.080(4) 124
N6 H6B O11 2_667 0.89 1.90 2.781(4) 172
N6 H6C O13 1_545 0.89 1.91 2.778(5) 166
N7 H7A O7 2_567 0.89 1.93 2.733(4) 150
N7 H7B O10 2_667 0.89 2.03 2.872(4) 157
N7 H7C O3 1_565 0.89 2.04 2.889(5) 159
N8 H8A O5 2_667 0.89 1.90 2.762(4) 163
N8 H8B O23 2_577 0.89 2.00 2.795(4) 148
N8 H8C O3 1_565 0.89 1.87 2.743(4) 167
O100 H10A O15 . 0.84 2.16 2.781(10) 130
O100 H10A O16 . 0.84 2.53 3.329(10) 158
O200 H20A O14 1_545 0.87 2.18 2.755(10) 124
O200 H20B O16 2_666 0.86 2.27 3.087(11) 160
O200 H20B O15 2_666 0.86 2.45 3.187(12) 145
O300 H30A O4 2_657 0.88 2.14 2.917(15) 147
O300 H30A O3 2_657 0.88 2.19 2.767(14) 123
O300 H30B O6 . 0.85 1.86 2.647(13) 153
O300 H30B O5 . 0.85 2.58 3.314(15) 145
